data_4066144
loop_
_publ_author_name
'Panda, Tarun K.'
'Kaneko, Hiroshi'
'Pal, Kuntal'
'Tsurugi, Hayato'
'Mashima, Kazushi'

_publ_section_title
;
 Salt Metathesis and Direct Reduction Reactions Leading to Group 3 Metal
 Complexes with
 aN,N&#x2032;-Bis(2,6-diisopropylphenyl)-1,4-diaza-1,3-butadiene Ligand
 and Their Solid-State Structures
;
_journal_issue 11
_journal_name_full Organometallics
_journal_page_first 2610
_journal_paper_doi 10.1021/om1003144
_journal_volume 29
_journal_year 2010
_chemical_formula_moiety 'C68 H104 Cl2 N4 O4 Yb2, C5 H12, C4 H8 O'
_chemical_formula_sum 'C77 H124 Cl2 N4 O5 Yb2'
_chemical_formula_weight 1602.79
_chemical_name_common 4
_chemical_name_systematic
;
 ?
;
_space_group_IT_number 14
_symmetry_cell_setting monoclinic
_symmetry_space_group_name_Hall '-P 2ybc'
_symmetry_space_group_name_H-M 'P 1 21/c 1'
_atom_sites_solution_hydrogens geom
_atom_sites_solution_primary direct
_atom_sites_solution_secondary difmap
_audit_creation_method SHELXL-97
_cell_angle_alpha 90
_cell_angle_beta 107.070(14)
_cell_angle_gamma 90
_cell_formula_units_Z 4
_cell_length_a 14.126(5)
_cell_length_b 24.282(5)
_cell_length_c 23.572(5)
_cell_measurement_temperature 120(2)
_cell_measurement_theta_max 27.5
_cell_measurement_theta_min 3.0
_cell_volume 7729(4)
_computing_cell_refinement 'RAPID-AUTO (Rigaku, 1998)'
_computing_data_collection 'RAPID-AUTO (Rigaku, 1998)'
_computing_data_reduction 'teXan (Rigaku/MSC, 2004)'
_computing_molecular_graphics Ortep-32
_computing_publication_material WinGX
_computing_structure_refinement 'SHELXL-97 (Sheldrick, 1997)'
_computing_structure_solution 'SIR 97'
_diffrn_ambient_temperature 120(2)
_diffrn_detector_area_resol_mean 10.00
_diffrn_measured_fraction_theta_full 0.995
_diffrn_measured_fraction_theta_max 0.995
_diffrn_measurement_device_type 'Rigaku RAXIS-RAPID Imaging Plate'
_diffrn_measurement_method \w
_diffrn_radiation_monochromator graphite
_diffrn_radiation_source 'fine-focus sealed tube'
_diffrn_radiation_type MoK\a
_diffrn_radiation_wavelength 0.71075
_diffrn_reflns_av_R_equivalents 0.1235
_diffrn_reflns_av_sigmaI/netI 0.0672
_diffrn_reflns_limit_h_max 18
_diffrn_reflns_limit_h_min -18
_diffrn_reflns_limit_k_max 31
_diffrn_reflns_limit_k_min -31
_diffrn_reflns_limit_l_max 30
_diffrn_reflns_limit_l_min -30
_diffrn_reflns_number 121468
_diffrn_reflns_theta_full 27.46
_diffrn_reflns_theta_max 27.46
_diffrn_reflns_theta_min 3.00
_exptl_absorpt_coefficient_mu 2.523
_exptl_absorpt_correction_T_max 0.689
_exptl_absorpt_correction_T_min 0.585
_exptl_absorpt_correction_type empirical
_exptl_crystal_colour yellow
_exptl_crystal_density_diffrn 1.377
_exptl_crystal_density_method 'not measured'
_exptl_crystal_description platlet
_exptl_crystal_F_000 3312.0
_exptl_crystal_size_max 0.23
_exptl_crystal_size_mid 0.18
_exptl_crystal_size_min 0.15
_refine_diff_density_max 2.066
_refine_diff_density_min -1.911
_refine_diff_density_rms 0.152
_refine_ls_extinction_method none
_refine_ls_goodness_of_fit_ref 1.046
_refine_ls_hydrogen_treatment constr
_refine_ls_matrix_type full
_refine_ls_number_parameters 829
_refine_ls_number_reflns 17616
_refine_ls_number_restraints 0
_refine_ls_restrained_S_all 1.046
_refine_ls_R_factor_all 0.0809
_refine_ls_R_factor_gt 0.0524
_refine_ls_shift/su_max 0.002
_refine_ls_shift/su_mean 0.000
_refine_ls_structure_factor_coef Fsqd
_refine_ls_weighting_details 'calc w=1/[\s^2^(Fo^2^)+(0.0537P)^2^+17.1766P] where P=(Fo^2^+2Fc^2^)/3'
_refine_ls_weighting_scheme calc
_refine_ls_wR_factor_gt 0.1115
_refine_ls_wR_factor_ref 0.1304
_reflns_number_gt 12939
_reflns_number_total 17616
_reflns_threshold_expression >2sigma(I)
_cod_data_source_file om1003144_si_002.cif
_cod_data_source_block complex4
_cod_original_sg_symbol_H-M 'P 21/c'
_cod_database_code 4066144

loop_
_symmetry_equiv_pos_as_xyz
'x, y, z'
'-x, y+1/2, -z+1/2'
'-x, -y, -z'
'x, -y-1/2, z-1/2'

loop_
_atom_site_label
_atom_site_type_symbol
_atom_site_fract_x
_atom_site_fract_y
_atom_site_fract_z
_atom_site_U_iso_or_equiv
_atom_site_adp_type
_atom_site_occupancy
_atom_site_symmetry_multiplicity
_atom_site_calc_flag
_atom_site_refinement_flags
Yb1 Yb -0.191675(17) -0.301663(10) 0.304391(11) 0.02893(8) Uani 1 1 d .
Yb2 Yb -0.291365(17) -0.452733(10) 0.214692(11) 0.02853(8) Uani 1 1 d .
Cl1 Cl -0.21593(11) -0.35260(6) 0.20060(7) 0.0361(3) Uani 1 1 d .
Cl2 Cl -0.27067(10) -0.40117(6) 0.31898(6) 0.0348(3) Uani 1 1 d .
O1 O -0.3430(3) -0.25815(17) 0.25863(19) 0.0385(10) Uani 1 1 d .
O2 O -0.2328(3) -0.28280(17) 0.39053(19) 0.0403(10) Uani 1 1 d .
O3 O -0.1394(3) -0.49400(16) 0.26073(18) 0.0358(9) Uani 1 1 d .
O4 O -0.2415(3) -0.46650(16) 0.12920(17) 0.0339(9) Uani 1 1 d .
N1 N -0.1230(3) -0.2200(2) 0.2976(2) 0.0369(12) Uani 1 1 d .
N2 N -0.0353(3) -0.31368(19) 0.3564(2) 0.0317(11) Uani 1 1 d .
N3 N -0.3607(3) -0.53539(19) 0.2168(2) 0.0320(11) Uani 1 1 d .
N4 N -0.4482(3) -0.44039(19) 0.1658(2) 0.0333(11) Uani 1 1 d .
C1 C -0.0267(4) -0.2178(2) 0.3362(3) 0.0381(14) Uani 1 1 d .
H1 H 0.0078 -0.1846 0.3417 0.046 Uiso 1 1 calc R
C2 C 0.0168(4) -0.2631(2) 0.3654(3) 0.0329(13) Uani 1 1 d .
H2 H 0.0807 -0.2611 0.3913 0.039 Uiso 1 1 calc R
C3 C -0.4574(4) -0.5371(2) 0.1781(3) 0.0347(13) Uani 1 1 d .
H3 H -0.4912 -0.5704 0.1701 0.042 Uiso 1 1 calc R
C4 C -0.5011(4) -0.4906(2) 0.1526(3) 0.0323(13) Uani 1 1 d .
H4 H -0.5651 -0.4913 0.1267 0.039 Uiso 1 1 calc R
C5 C -0.1539(4) -0.1722(3) 0.2599(3) 0.0395(15) Uani 1 1 d .
C6 C -0.1806(5) -0.1222(3) 0.2821(4) 0.0543(19) Uani 1 1 d .
C7 C -0.2184(6) -0.0792(3) 0.2428(4) 0.073(3) Uani 1 1 d .
H7 H -0.2364 -0.0464 0.2572 0.087 Uiso 1 1 calc R
C8 C -0.2295(6) -0.0847(4) 0.1833(5) 0.075(3) Uani 1 1 d .
H8 H -0.2578 -0.0562 0.1576 0.090 Uiso 1 1 calc R
C9 C -0.1993(6) -0.1315(4) 0.1613(4) 0.064(2) Uani 1 1 d .
H9 H -0.2049 -0.1338 0.1211 0.077 Uiso 1 1 calc R
C10 C -0.1592(5) -0.1770(3) 0.1995(3) 0.0513(18) Uani 1 1 d .
C11 C -0.1147(6) -0.2259(3) 0.1766(3) 0.065(2) Uani 1 1 d .
H11 H -0.1225 -0.2579 0.2002 0.078 Uiso 1 1 calc R
C12 C -0.0038(6) -0.2181(3) 0.1866(3) 0.066(2) Uani 1 1 d .
H12A H 0.0070 -0.1863 0.1651 0.099 Uiso 1 1 calc R
H12B H 0.0228 -0.2501 0.1728 0.099 Uiso 1 1 calc R
H12C H 0.0286 -0.2130 0.2282 0.099 Uiso 1 1 calc R
C13 C -0.1650(8) -0.2404(4) 0.1114(4) 0.093(4) Uani 1 1 d .
H13A H -0.2353 -0.2428 0.1046 0.139 Uiso 1 1 calc R
H13B H -0.1405 -0.2752 0.1024 0.139 Uiso 1 1 calc R
H13C H -0.1507 -0.2124 0.0864 0.139 Uiso 1 1 calc R
C14 C -0.1649(7) -0.1129(3) 0.3482(4) 0.068(2) Uani 1 1 d .
H14 H -0.1518 -0.1485 0.3685 0.081 Uiso 1 1 calc R
C15 C -0.2560(7) -0.0858(3) 0.3619(5) 0.086(3) Uani 1 1 d .
H15A H -0.2503 -0.0903 0.4032 0.130 Uiso 1 1 calc R
H15B H -0.3157 -0.1032 0.3384 0.130 Uiso 1 1 calc R
H15C H -0.2580 -0.0473 0.3524 0.130 Uiso 1 1 calc R
C16 C -0.0758(7) -0.0751(4) 0.3741(4) 0.080(3) Uani 1 1 d .
H16A H -0.0172 -0.0919 0.3693 0.120 Uiso 1 1 calc R
H16B H -0.0677 -0.0692 0.4156 0.120 Uiso 1 1 calc R
H16C H -0.0868 -0.0403 0.3537 0.120 Uiso 1 1 calc R
C17 C 0.0276(4) -0.3605(2) 0.3752(3) 0.0337(13) Uani 1 1 d .
C18 C 0.0885(4) -0.3787(3) 0.3407(3) 0.0382(14) Uani 1 1 d .
C19 C 0.1526(5) -0.4233(3) 0.3612(3) 0.0501(18) Uani 1 1 d .
H19 H 0.1932 -0.4350 0.3388 0.060 Uiso 1 1 calc R
C20 C 0.1572(5) -0.4499(3) 0.4129(3) 0.0532(18) Uani 1 1 d .
H20 H 0.2006 -0.4792 0.4256 0.064 Uiso 1 1 calc R
C21 C 0.0973(5) -0.4331(3) 0.4461(3) 0.0484(17) Uani 1 1 d .
H21 H 0.1008 -0.4514 0.4813 0.058 Uiso 1 1 calc R
C22 C 0.0311(4) -0.3889(2) 0.4285(3) 0.0384(14) Uani 1 1 d .
C23 C 0.0843(4) -0.3515(3) 0.2823(3) 0.0402(15) Uani 1 1 d .
H23 H 0.0316 -0.3238 0.2741 0.048 Uiso 1 1 calc R
C24 C 0.1811(5) -0.3219(3) 0.2856(4) 0.0536(19) Uani 1 1 d .
H24A H 0.1914 -0.2927 0.3141 0.080 Uiso 1 1 calc R
H24B H 0.1776 -0.3069 0.2473 0.080 Uiso 1 1 calc R
H24C H 0.2351 -0.3475 0.2973 0.080 Uiso 1 1 calc R
C25 C 0.0581(5) -0.3930(3) 0.2313(3) 0.0510(17) Uani 1 1 d .
H25A H 0.1097 -0.4201 0.2375 0.076 Uiso 1 1 calc R
H25B H 0.0513 -0.3742 0.1945 0.076 Uiso 1 1 calc R
H25C H -0.0033 -0.4109 0.2299 0.076 Uiso 1 1 calc R
C26 C -0.0300(5) -0.3697(3) 0.4674(3) 0.0437(15) Uani 1 1 d .
H26 H -0.0803 -0.3444 0.4438 0.052 Uiso 1 1 calc R
C27 C 0.0331(6) -0.3378(3) 0.5211(3) 0.064(2) Uani 1 1 d .
H27A H 0.0859 -0.3608 0.5438 0.096 Uiso 1 1 calc R
H27B H -0.0074 -0.3267 0.5455 0.096 Uiso 1 1 calc R
H27C H 0.0603 -0.3057 0.5079 0.096 Uiso 1 1 calc R
C28 C -0.0847(6) -0.4175(3) 0.4874(3) 0.064(2) Uani 1 1 d .
H28A H -0.1286 -0.4350 0.4532 0.097 Uiso 1 1 calc R
H28B H -0.1222 -0.4033 0.5122 0.097 Uiso 1 1 calc R
H28C H -0.0373 -0.4438 0.5094 0.097 Uiso 1 1 calc R
C29 C -0.3273(4) -0.5849(2) 0.2503(3) 0.0328(13) Uani 1 1 d .
C30 C -0.3161(4) -0.5848(2) 0.3122(3) 0.0391(14) Uani 1 1 d .
C31 C -0.2755(5) -0.6314(3) 0.3463(3) 0.0460(16) Uani 1 1 d .
H31 H -0.2667 -0.6312 0.3870 0.055 Uiso 1 1 calc R
C32 C -0.2486(5) -0.6775(3) 0.3202(3) 0.0488(17) Uani 1 1 d .
H32 H -0.2194 -0.7074 0.3433 0.059 Uiso 1 1 calc R
C33 C -0.2657(5) -0.6786(3) 0.2593(3) 0.0450(16) Uani 1 1 d .
H33 H -0.2504 -0.7103 0.2417 0.054 Uiso 1 1 calc R
C34 C -0.3051(4) -0.6335(2) 0.2236(3) 0.0367(14) Uani 1 1 d .
C35 C -0.3265(4) -0.6397(3) 0.1568(3) 0.0410(15) Uani 1 1 d .
H35 H -0.3484 -0.6039 0.1386 0.049 Uiso 1 1 calc R
C36 C -0.2351(5) -0.6575(3) 0.1382(3) 0.0465(16) Uani 1 1 d .
H36A H -0.1827 -0.6313 0.1528 0.070 Uiso 1 1 calc R
H36B H -0.2522 -0.6591 0.0957 0.070 Uiso 1 1 calc R
H36C H -0.2135 -0.6932 0.1544 0.070 Uiso 1 1 calc R
C37 C -0.4109(5) -0.6813(3) 0.1320(3) 0.0506(17) Uani 1 1 d .
H37A H -0.3938 -0.7160 0.1520 0.076 Uiso 1 1 calc R
H37B H -0.4206 -0.6863 0.0903 0.076 Uiso 1 1 calc R
H37C H -0.4708 -0.6677 0.1383 0.076 Uiso 1 1 calc R
C38 C -0.3004(7) -0.5294(4) 0.4068(3) 0.071(2) Uani 1 1 d .
H38A H -0.3166 -0.5592 0.4290 0.106 Uiso 1 1 calc R
H38B H -0.3210 -0.4952 0.4200 0.106 Uiso 1 1 calc R
H38C H -0.2302 -0.5286 0.4128 0.106 Uiso 1 1 calc R
C39 C -0.4649(6) -0.5426(3) 0.3313(3) 0.0556(19) Uani 1 1 d .
H39A H -0.4981 -0.5445 0.2895 0.083 Uiso 1 1 calc R
H39B H -0.4884 -0.5112 0.3479 0.083 Uiso 1 1 calc R
H39C H -0.4784 -0.5755 0.3502 0.083 Uiso 1 1 calc R
C40 C -0.3534(5) -0.5373(3) 0.3414(3) 0.0482(17) Uani 1 1 d .
H40 H -0.3429 -0.5036 0.3211 0.058 Uiso 1 1 calc R
C41 C -0.5105(4) -0.3927(2) 0.1504(3) 0.0315(12) Uani 1 1 d .
C42 C -0.5164(4) -0.3635(3) 0.0976(3) 0.0382(14) Uani 1 1 d .
C43 C -0.5797(5) -0.3184(3) 0.0825(3) 0.0498(18) Uani 1 1 d .
H43 H -0.5848 -0.2996 0.0474 0.060 Uiso 1 1 calc R
C44 C -0.6349(5) -0.3010(3) 0.1187(4) 0.0543(19) Uani 1 1 d .
H44 H -0.6762 -0.2705 0.1081 0.065 Uiso 1 1 calc R
C45 C -0.6284(5) -0.3290(3) 0.1706(3) 0.0521(18) Uani 1 1 d .
H45 H -0.6657 -0.3172 0.1948 0.062 Uiso 1 1 calc R
C46 C -0.5666(4) -0.3751(3) 0.1876(3) 0.0414(15) Uani 1 1 d .
C47 C -0.4593(5) -0.3825(3) 0.0560(3) 0.0401(14) Uani 1 1 d .
H47 H -0.4070 -0.4072 0.0787 0.048 Uiso 1 1 calc R
C48 C -0.4083(5) -0.3354(3) 0.0334(3) 0.0536(18) Uani 1 1 d .
H48A H -0.4573 -0.3102 0.0109 0.080 Uiso 1 1 calc R
H48B H -0.3712 -0.3500 0.0086 0.080 Uiso 1 1 calc R
H48C H -0.3644 -0.3165 0.0665 0.080 Uiso 1 1 calc R
C49 C -0.5253(5) -0.4159(3) 0.0047(3) 0.0528(18) Uani 1 1 d .
H49A H -0.5454 -0.4492 0.0198 0.079 Uiso 1 1 calc R
H49B H -0.4892 -0.4249 -0.0228 0.079 Uiso 1 1 calc R
H49C H -0.5828 -0.3947 -0.0151 0.079 Uiso 1 1 calc R
C50 C -0.5617(5) -0.4052(3) 0.2444(3) 0.0442(16) Uani 1 1 d .
H50 H -0.5074 -0.4318 0.2513 0.053 Uiso 1 1 calc R
C51 C -0.5382(5) -0.3662(3) 0.2978(3) 0.057(2) Uani 1 1 d .
H51A H -0.4804 -0.3450 0.2990 0.086 Uiso 1 1 calc R
H51B H -0.5261 -0.3874 0.3337 0.086 Uiso 1 1 calc R
H51C H -0.5933 -0.3420 0.2943 0.086 Uiso 1 1 calc R
C52 C -0.6567(5) -0.4376(3) 0.2395(4) 0.0556(19) Uani 1 1 d .
H52A H -0.7121 -0.4128 0.2304 0.083 Uiso 1 1 calc R
H52B H -0.6513 -0.4558 0.2764 0.083 Uiso 1 1 calc R
H52C H -0.6664 -0.4645 0.2084 0.083 Uiso 1 1 calc R
C53 C -0.3905(6) -0.2195(3) 0.2882(3) 0.063(2) Uani 1 1 d .
H53A H -0.3435 -0.1922 0.3097 0.075 Uiso 1 1 calc R
H53B H -0.4184 -0.2384 0.3159 0.075 Uiso 1 1 calc R
C54 C -0.4714(7) -0.1929(4) 0.2388(4) 0.083(3) Uani 1 1 d .
H54A H -0.5339 -0.2118 0.2332 0.099 Uiso 1 1 calc R
H54B H -0.4797 -0.1545 0.2479 0.099 Uiso 1 1 calc R
C55 C -0.4390(6) -0.1974(3) 0.1862(4) 0.064(2) Uani 1 1 d .
H55A H -0.3948 -0.1675 0.1839 0.076 Uiso 1 1 calc R
H55B H -0.4949 -0.1975 0.1505 0.076 Uiso 1 1 calc R
C56 C -0.3861(5) -0.2517(3) 0.1948(3) 0.0492(17) Uani 1 1 d .
H56A H -0.4321 -0.2814 0.1788 0.059 Uiso 1 1 calc R
H56B H -0.3348 -0.2518 0.1751 0.059 Uiso 1 1 calc R
C57 C -0.1754(5) -0.2443(3) 0.4347(3) 0.0457(16) Uani 1 1 d .
H57A H -0.1401 -0.2184 0.4169 0.055 Uiso 1 1 calc R
H57B H -0.1280 -0.2636 0.4667 0.055 Uiso 1 1 calc R
C58 C -0.2506(6) -0.2158(3) 0.4564(3) 0.059(2) Uani 1 1 d .
H58A H -0.2790 -0.1848 0.4311 0.071 Uiso 1 1 calc R
H58B H -0.2220 -0.2026 0.4967 0.071 Uiso 1 1 calc R
C59 C -0.3289(5) -0.2603(3) 0.4539(3) 0.0538(18) Uani 1 1 d .
H59A H -0.3252 -0.2731 0.4935 0.065 Uiso 1 1 calc R
H59B H -0.3949 -0.2462 0.4353 0.065 Uiso 1 1 calc R
C60 C -0.3042(5) -0.3066(3) 0.4172(3) 0.0477(17) Uani 1 1 d .
H60A H -0.2757 -0.3378 0.4422 0.057 Uiso 1 1 calc R
H60B H -0.3631 -0.3188 0.3868 0.057 Uiso 1 1 calc R
C61 C -0.0917(5) -0.4996(3) 0.3246(3) 0.0440(16) Uani 1 1 d .
H61A H -0.1409 -0.5038 0.3456 0.053 Uiso 1 1 calc R
H61B H -0.0515 -0.4675 0.3400 0.053 Uiso 1 1 calc R
C62 C -0.0281(7) -0.5504(3) 0.3315(4) 0.073(3) Uani 1 1 d .
H62A H 0.0411 -0.5408 0.3488 0.088 Uiso 1 1 calc R
H62B H -0.0466 -0.5767 0.3574 0.088 Uiso 1 1 calc R
C63 C -0.0429(9) -0.5729(5) 0.2755(4) 0.115(5) Uani 1 1 d .
H63A H -0.0804 -0.6068 0.2725 0.139 Uiso 1 1 calc R
H63B H 0.0206 -0.5816 0.2697 0.139 Uiso 1 1 calc R
C64 C -0.0962(5) -0.5349(3) 0.2297(3) 0.0484(17) Uani 1 1 d .
H64A H -0.1476 -0.5539 0.1996 0.058 Uiso 1 1 calc R
H64B H -0.0514 -0.5174 0.2109 0.058 Uiso 1 1 calc R
C65 C -0.1683(5) -0.4379(3) 0.1066(3) 0.0518(18) Uani 1 1 d .
H65A H -0.1032 -0.4395 0.1354 0.062 Uiso 1 1 calc R
H65B H -0.1866 -0.3996 0.0985 0.062 Uiso 1 1 calc R
C66 C -0.1677(6) -0.4666(4) 0.0512(3) 0.061(2) Uani 1 1 d .
H66A H -0.1214 -0.4972 0.0595 0.073 Uiso 1 1 calc R
H66B H -0.1505 -0.4416 0.0237 0.073 Uiso 1 1 calc R
C67 C -0.2739(5) -0.4868(3) 0.0267(3) 0.0487(17) Uani 1 1 d .
H67A H -0.3178 -0.4575 0.0069 0.058 Uiso 1 1 calc R
H67B H -0.2786 -0.5173 -0.0006 0.058 Uiso 1 1 calc R
C68 C -0.2962(5) -0.5050(2) 0.0831(3) 0.0375(14) Uani 1 1 d .
H68A H -0.3667 -0.5030 0.0783 0.045 Uiso 1 1 calc R
H68B H -0.2740 -0.5425 0.0932 0.045 Uiso 1 1 calc R
O5 O 0.0455(15) -0.1671(9) 0.5498(10) 0.302(10) Uani 1 1 d .
C69 C 0.0239(8) -0.1176(6) 0.5598(5) 0.086(3) Uani 1 1 d .
H69A H 0.0052 -0.1156 0.5962 0.104 Uiso 1 1 calc R
H69B H -0.0307 -0.1040 0.5273 0.104 Uiso 1 1 calc R
C70 C 0.1110(13) -0.0862(5) 0.5648(7) 0.147(6) Uani 1 1 d .
H70A H 0.1548 -0.0869 0.6051 0.176 Uiso 1 1 calc R
H70B H 0.0948 -0.0482 0.5531 0.176 Uiso 1 1 calc R
C71 C 0.1570(8) -0.1145(5) 0.5230(6) 0.110(4) Uani 1 1 d .
H71A H 0.1417 -0.0953 0.4853 0.132 Uiso 1 1 calc R
H71B H 0.2283 -0.1167 0.5398 0.132 Uiso 1 1 calc R
C72 C 0.1117(9) -0.1700(5) 0.5157(6) 0.113(4) Uani 1 1 d .
H72A H 0.0771 -0.1775 0.4743 0.136 Uiso 1 1 calc R
H72B H 0.1613 -0.1983 0.5305 0.136 Uiso 1 1 calc R
C73 C 0.3006(6) -0.3070(4) 0.4722(5) 0.088(3) Uani 1 1 d .
H73A H 0.2592 -0.3349 0.4485 0.132 Uiso 1 1 calc R
H73B H 0.2922 -0.2731 0.4503 0.132 Uiso 1 1 calc R
H73C H 0.2824 -0.3016 0.5080 0.132 Uiso 1 1 calc R
C74 C 0.4018(12) -0.3239(7) 0.4869(12) 0.249(14) Uani 1 1 d .
H74A H 0.4288 -0.3023 0.4607 0.299 Uiso 1 1 calc R
H74B H 0.4315 -0.3089 0.5263 0.299 Uiso 1 1 calc R
C75 C 0.4421(9) -0.3701(6) 0.4885(7) 0.132(5) Uani 1 1 d .
H75A H 0.4160 -0.3842 0.4485 0.159 Uiso 1 1 calc R
H75B H 0.4123 -0.3925 0.5128 0.159 Uiso 1 1 calc R
C76 C 0.5471(12) -0.3866(7) 0.5067(11) 0.222(12) Uani 1 1 d .
H76A H 0.5755 -0.3647 0.4814 0.267 Uiso 1 1 calc R
H76B H 0.5729 -0.3707 0.5460 0.267 Uiso 1 1 calc R
C77 C 0.5923(13) -0.4319(9) 0.5108(9) 0.205(9) Uani 1 1 d .
H77A H 0.6006 -0.4474 0.5494 0.308 Uiso 1 1 calc R
H77B H 0.6561 -0.4259 0.5051 0.308 Uiso 1 1 calc R
H77C H 0.5546 -0.4567 0.4810 0.308 Uiso 1 1 calc R

loop_
_atom_site_aniso_label
_atom_site_aniso_U_11
_atom_site_aniso_U_22
_atom_site_aniso_U_33
_atom_site_aniso_U_23
_atom_site_aniso_U_13
_atom_site_aniso_U_12
Yb1 0.02650(13) 0.02717(14) 0.03583(15) -0.00262(10) 0.01338(10) -0.00026(9)
Yb2 0.02617(13) 0.02713(14) 0.03430(15) -0.00128(10) 0.01199(10) -0.00096(9)
Cl1 0.0451(8) 0.0287(7) 0.0393(8) -0.0048(6) 0.0197(7) -0.0066(6)
Cl2 0.0405(8) 0.0302(7) 0.0386(8) -0.0033(6) 0.0191(6) -0.0046(6)
O1 0.028(2) 0.042(2) 0.046(3) -0.006(2) 0.0130(19) 0.0040(18)
O2 0.047(2) 0.039(2) 0.043(2) -0.005(2) 0.026(2) 0.0014(19)
O3 0.030(2) 0.034(2) 0.044(2) -0.0047(19) 0.0118(18) 0.0033(17)
O4 0.033(2) 0.035(2) 0.036(2) -0.0005(18) 0.0142(18) -0.0035(17)
N1 0.030(3) 0.033(3) 0.048(3) 0.006(2) 0.011(2) 0.003(2)
N2 0.028(2) 0.031(3) 0.039(3) -0.001(2) 0.014(2) -0.0012(19)
N3 0.030(2) 0.029(2) 0.039(3) 0.005(2) 0.012(2) 0.0017(19)
N4 0.033(3) 0.029(2) 0.042(3) -0.006(2) 0.016(2) -0.001(2)
C1 0.032(3) 0.028(3) 0.055(4) -0.006(3) 0.014(3) -0.005(2)
C2 0.026(3) 0.032(3) 0.040(3) -0.005(3) 0.009(2) -0.001(2)
C3 0.033(3) 0.031(3) 0.042(3) -0.006(3) 0.013(3) -0.008(2)
C4 0.029(3) 0.030(3) 0.035(3) 0.001(3) 0.006(2) -0.001(2)
C5 0.032(3) 0.033(3) 0.053(4) 0.013(3) 0.012(3) -0.001(3)
C6 0.054(4) 0.036(4) 0.084(6) 0.019(4) 0.038(4) 0.010(3)
C7 0.077(6) 0.051(5) 0.100(7) 0.042(5) 0.042(5) 0.024(4)
C8 0.057(5) 0.060(6) 0.104(8) 0.048(5) 0.016(5) 0.010(4)
C9 0.052(4) 0.068(6) 0.062(5) 0.026(4) 0.002(4) -0.019(4)
C10 0.043(4) 0.053(4) 0.053(4) 0.004(4) 0.006(3) -0.018(3)
C11 0.093(6) 0.067(5) 0.039(4) -0.007(4) 0.025(4) -0.042(5)
C12 0.087(6) 0.064(5) 0.050(5) -0.007(4) 0.024(4) -0.004(4)
C13 0.111(8) 0.119(8) 0.055(5) -0.010(5) 0.036(5) -0.066(7)
C14 0.095(6) 0.033(4) 0.092(7) 0.010(4) 0.055(5) 0.013(4)
C15 0.100(7) 0.047(5) 0.141(9) 0.001(5) 0.079(7) 0.011(5)
C16 0.112(8) 0.057(5) 0.088(7) -0.013(5) 0.054(6) 0.004(5)
C17 0.027(3) 0.030(3) 0.041(3) -0.003(3) 0.005(2) -0.001(2)
C18 0.028(3) 0.037(3) 0.050(4) -0.005(3) 0.013(3) -0.001(2)
C19 0.035(3) 0.047(4) 0.069(5) -0.007(4) 0.016(3) 0.011(3)
C20 0.053(4) 0.041(4) 0.062(5) 0.007(4) 0.010(4) 0.017(3)
C21 0.052(4) 0.041(4) 0.044(4) 0.007(3) 0.001(3) 0.004(3)
C22 0.038(3) 0.032(3) 0.040(4) -0.002(3) 0.004(3) -0.001(3)
C23 0.036(3) 0.035(3) 0.053(4) -0.004(3) 0.018(3) 0.001(3)
C24 0.049(4) 0.045(4) 0.078(5) -0.007(4) 0.036(4) -0.006(3)
C25 0.041(4) 0.056(4) 0.063(5) -0.008(4) 0.025(3) -0.007(3)
C26 0.051(4) 0.048(4) 0.031(3) 0.003(3) 0.010(3) 0.003(3)
C27 0.062(5) 0.069(5) 0.057(5) -0.016(4) 0.013(4) 0.004(4)
C28 0.074(5) 0.070(5) 0.054(5) 0.004(4) 0.026(4) -0.009(4)
C29 0.028(3) 0.035(3) 0.035(3) 0.005(3) 0.009(2) -0.006(2)
C30 0.038(3) 0.033(3) 0.043(4) -0.002(3) 0.008(3) -0.015(3)
C31 0.044(4) 0.055(4) 0.038(4) 0.009(3) 0.009(3) -0.012(3)
C32 0.045(4) 0.046(4) 0.056(5) 0.019(4) 0.015(3) -0.001(3)
C33 0.041(4) 0.034(3) 0.065(5) 0.007(3) 0.024(3) 0.005(3)
C34 0.036(3) 0.029(3) 0.046(4) 0.007(3) 0.014(3) 0.001(2)
C35 0.040(3) 0.035(3) 0.052(4) 0.007(3) 0.019(3) 0.006(3)
C36 0.051(4) 0.039(4) 0.053(4) -0.001(3) 0.021(3) 0.008(3)
C37 0.052(4) 0.047(4) 0.051(4) -0.001(3) 0.011(3) -0.008(3)
C38 0.090(6) 0.078(6) 0.048(5) -0.005(4) 0.027(4) -0.027(5)
C39 0.068(5) 0.050(4) 0.054(5) -0.007(4) 0.027(4) 0.003(4)
C40 0.064(5) 0.043(4) 0.039(4) 0.005(3) 0.017(3) -0.016(3)
C41 0.025(3) 0.026(3) 0.041(3) -0.002(3) 0.006(2) -0.003(2)
C42 0.031(3) 0.039(3) 0.042(4) -0.002(3) 0.005(3) -0.002(3)
C43 0.048(4) 0.034(4) 0.057(4) 0.001(3) 0.000(3) 0.002(3)
C44 0.040(4) 0.045(4) 0.071(5) 0.002(4) 0.007(4) 0.013(3)
C45 0.036(4) 0.053(4) 0.066(5) -0.013(4) 0.014(3) 0.008(3)
C46 0.031(3) 0.042(4) 0.050(4) 0.003(3) 0.011(3) 0.001(3)
C47 0.043(4) 0.040(4) 0.034(3) 0.003(3) 0.006(3) 0.001(3)
C48 0.052(4) 0.061(5) 0.047(4) -0.001(4) 0.014(3) -0.016(4)
C49 0.057(4) 0.052(4) 0.047(4) -0.003(3) 0.011(3) -0.009(3)
C50 0.038(3) 0.051(4) 0.051(4) -0.005(3) 0.023(3) 0.004(3)
C51 0.043(4) 0.073(5) 0.060(5) -0.014(4) 0.020(3) -0.004(4)
C52 0.051(4) 0.054(4) 0.071(5) -0.007(4) 0.032(4) -0.008(3)
C53 0.074(5) 0.063(5) 0.056(5) 0.010(4) 0.026(4) 0.041(4)
C54 0.090(7) 0.091(7) 0.068(6) 0.015(5) 0.026(5) 0.058(6)
C55 0.070(5) 0.052(5) 0.063(5) 0.010(4) 0.011(4) 0.019(4)
C56 0.048(4) 0.052(4) 0.041(4) 0.000(3) 0.004(3) 0.009(3)
C57 0.058(4) 0.038(4) 0.044(4) -0.008(3) 0.020(3) -0.004(3)
C58 0.062(5) 0.070(5) 0.051(4) -0.006(4) 0.024(4) 0.008(4)
C59 0.050(4) 0.072(5) 0.046(4) -0.010(4) 0.025(3) 0.003(4)
C60 0.045(4) 0.054(4) 0.052(4) 0.004(3) 0.026(3) 0.001(3)
C61 0.052(4) 0.047(4) 0.029(3) 0.000(3) 0.006(3) 0.010(3)
C62 0.095(7) 0.057(5) 0.062(5) -0.003(4) 0.015(5) 0.038(5)
C63 0.142(10) 0.117(9) 0.061(6) -0.018(6) -0.011(6) 0.095(8)
C64 0.059(4) 0.044(4) 0.048(4) 0.001(3) 0.024(3) 0.021(3)
C65 0.053(4) 0.058(4) 0.055(4) -0.011(4) 0.034(4) -0.017(3)
C66 0.063(5) 0.076(6) 0.051(4) -0.008(4) 0.028(4) -0.016(4)
C67 0.050(4) 0.059(4) 0.039(4) -0.003(3) 0.015(3) -0.010(3)
C68 0.043(3) 0.031(3) 0.039(3) -0.002(3) 0.012(3) -0.007(3)
O5 0.30(2) 0.30(2) 0.39(3) -0.081(19) 0.23(2) -0.085(18)
C69 0.066(6) 0.115(9) 0.091(7) 0.007(7) 0.044(6) 0.031(6)
C70 0.204(17) 0.082(9) 0.145(13) -0.062(9) 0.039(12) 0.007(10)
C71 0.070(6) 0.092(8) 0.178(13) 0.041(8) 0.052(7) 0.008(6)
C72 0.101(9) 0.110(10) 0.125(11) -0.011(8) 0.029(8) -0.006(7)
C73 0.055(5) 0.081(7) 0.115(8) -0.013(6) 0.003(5) -0.006(5)
C74 0.119(13) 0.111(13) 0.49(4) -0.045(19) 0.044(18) 0.037(11)
C75 0.099(9) 0.119(11) 0.198(15) 0.023(11) 0.074(10) 0.003(8)
C76 0.110(12) 0.139(15) 0.44(4) 0.12(2) 0.113(17) 0.043(11)
C77 0.145(16) 0.24(2) 0.23(2) -0.007(19) 0.056(15) 0.020(16)

loop_
_atom_type_symbol
_atom_type_description
_atom_type_scat_dispersion_real
_atom_type_scat_dispersion_imag
_atom_type_scat_source
C C 0.0030 0.0020 'International Tables Vol C Tables 4.2.6.8 and 6.1.1.4'
H H 0.0000 0.0000 'International Tables Vol C Tables 4.2.6.8 and 6.1.1.4'
Cl Cl 0.1480 0.1590 'International Tables Vol C Tables 4.2.6.8 and 6.1.1.4'
N N 0.0060 0.0030 'International Tables Vol C Tables 4.2.6.8 and 6.1.1.4'
O O 0.0110 0.0060 'International Tables Vol C Tables 4.2.6.8 and 6.1.1.4'
Yb Yb -0.3850 5.5490 'International Tables Vol C Tables 4.2.6.8 and 6.1.1.4'

loop_
_geom_angle_atom_site_label_1
_geom_angle_atom_site_label_2
_geom_angle_atom_site_label_3
_geom_angle
N2 Yb1 N1 76.85(17)
N2 Yb1 O2 90.38(16)
N1 Yb1 O2 96.51(17)
N2 Yb1 O1 160.61(16)
N1 Yb1 O1 85.61(16)
O2 Yb1 O1 83.37(15)
N2 Yb1 Cl1 106.62(13)
N1 Yb1 Cl1 106.67(14)
O2 Yb1 Cl1 153.70(11)
O1 Yb1 Cl1 86.15(11)
N2 Yb1 Cl2 101.11(13)
N1 Yb1 Cl2 176.98(14)
O2 Yb1 Cl2 81.21(11)
O1 Yb1 Cl2 96.07(11)
Cl1 Yb1 Cl2 75.99(4)
N2 Yb1 C1 51.54(17)
N1 Yb1 C1 25.73(17)
O2 Yb1 C1 91.33(16)
O1 Yb1 C1 110.08(15)
Cl1 Yb1 C1 114.94(13)
Cl2 Yb1 C1 151.84(12)
N2 Yb1 C2 25.92(16)
N1 Yb1 C2 51.38(16)
O2 Yb1 C2 88.95(15)
O1 Yb1 C2 135.14(15)
Cl1 Yb1 C2 115.12(11)
Cl2 Yb1 C2 126.35(11)
C1 Yb1 C2 25.76(15)
N2 Yb1 Yb2 107.03(12)
N1 Yb1 Yb2 144.66(14)
O2 Yb1 Yb2 118.28(11)
O1 Yb1 Yb2 92.05(10)
Cl1 Yb1 Yb2 38.04(3)
Cl2 Yb1 Yb2 37.96(3)
C1 Yb1 Yb2 145.32(11)
C2 Yb1 Yb2 129.57(11)
N4 Yb2 N3 75.72(17)
N4 Yb2 O3 162.33(16)
N3 Yb2 O3 87.33(15)
N4 Yb2 O4 94.60(16)
N3 Yb2 O4 97.76(16)
O3 Yb2 O4 82.58(14)
N4 Yb2 Cl2 103.72(13)
N3 Yb2 Cl2 109.08(13)
O3 Yb2 Cl2 86.36(10)
O4 Yb2 Cl2 150.41(10)
N4 Yb2 Cl1 100.69(13)
N3 Yb2 Cl1 174.43(13)
O3 Yb2 Cl1 95.81(11)
O4 Yb2 Cl1 78.15(10)
Cl2 Yb2 Cl1 75.78(4)
N4 Yb2 C4 25.51(16)
N3 Yb2 C4 50.80(16)
O3 Yb2 C4 136.87(15)
O4 Yb2 C4 92.27(14)
Cl2 Yb2 C4 114.15(11)
Cl1 Yb2 C4 125.10(11)
N4 Yb2 C3 50.80(17)
N3 Yb2 C3 25.48(16)
O3 Yb2 C3 111.78(15)
O4 Yb2 C3 93.52(15)
Cl2 Yb2 C3 116.07(12)
Cl1 Yb2 C3 150.02(12)
C4 Yb2 C3 25.47(15)
N4 Yb2 Yb1 106.15(12)
N3 Yb2 Yb1 147.47(13)
O3 Yb2 Yb1 90.81(10)
O4 Yb2 Yb1 114.21(9)
Cl2 Yb2 Yb1 38.43(3)
Cl1 Yb2 Yb1 37.36(3)
C4 Yb2 Yb1 129.30(11)
C3 Yb2 Yb1 146.65(11)
Yb1 Cl1 Yb2 104.60(5)
Yb2 Cl2 Yb1 103.62(5)
C53 O1 C56 108.4(5)
C53 O1 Yb1 124.0(4)
C56 O1 Yb1 124.9(4)
C60 O2 C57 105.0(5)
C60 O2 Yb1 133.2(4)
C57 O2 Yb1 121.5(4)
C61 O3 C64 108.4(4)
C61 O3 Yb2 127.1(3)
C64 O3 Yb2 121.4(4)
C68 O4 C65 107.8(4)
C68 O4 Yb2 120.1(3)
C65 O4 Yb2 131.7(4)
C1 N1 C5 115.4(5)
C1 N1 Yb1 110.3(4)
C5 N1 Yb1 134.1(4)
C2 N2 C17 113.2(4)
C2 N2 Yb1 111.1(4)
C17 N2 Yb1 134.9(4)
C3 N3 C29 115.6(5)
C3 N3 Yb2 111.1(4)
C29 N3 Yb2 133.2(4)
C4 N4 C41 113.3(4)
C4 N4 Yb2 112.6(4)
C41 N4 Yb2 133.7(4)
C2 C1 N1 120.8(5)
C2 C1 Yb1 77.2(3)
N1 C1 Yb1 44.0(3)
C2 C1 H1 119.6
N1 C1 H1 119.6
Yb1 C1 H1 162.4
C1 C2 N2 119.5(5)
C1 C2 Yb1 77.0(3)
N2 C2 Yb1 43.0(3)
C1 C2 H2 120.2
N2 C2 H2 120.2
Yb1 C2 H2 161.8
C4 C3 N3 119.9(5)
C4 C3 Yb2 77.0(3)
N3 C3 Yb2 43.4(3)
C4 C3 H3 120.0
N3 C3 H3 120.0
Yb2 C3 H3 161.8
C3 C4 N4 118.9(5)
C3 C4 Yb2 77.5(3)
N4 C4 Yb2 41.9(3)
C3 C4 H4 120.6
N4 C4 H4 120.6
Yb2 C4 H4 160.8
C10 C5 C6 120.2(6)
C10 C5 N1 118.1(6)
C6 C5 N1 121.6(6)
C7 C6 C5 119.2(8)
C7 C6 C14 118.7(7)
C5 C6 C14 122.1(6)
C8 C7 C6 120.9(8)
C8 C7 H7 119.5
C6 C7 H7 119.5
C9 C8 C7 120.9(8)
C9 C8 H8 119.6
C7 C8 H8 119.6
C8 C9 C10 120.8(8)
C8 C9 H9 119.6
C10 C9 H9 119.6
C5 C10 C9 117.8(7)
C5 C10 C11 121.4(6)
C9 C10 C11 120.6(7)
C10 C11 C12 111.2(6)
C10 C11 C13 114.8(8)
C12 C11 C13 109.6(7)
C10 C11 H11 106.9
C12 C11 H11 106.9
C13 C11 H11 106.9
C11 C12 H12A 109.5
C11 C12 H12B 109.5
H12A C12 H12B 109.5
C11 C12 H12C 109.5
H12A C12 H12C 109.5
H12B C12 H12C 109.5
C11 C13 H13A 109.5
C11 C13 H13B 109.5
H13A C13 H13B 109.5
C11 C13 H13C 109.5
H13A C13 H13C 109.5
H13B C13 H13C 109.5
C6 C14 C16 110.7(7)
C6 C14 C15 113.1(8)
C16 C14 C15 107.1(7)
C6 C14 H14 108.6
C16 C14 H14 108.6
C15 C14 H14 108.6
C14 C15 H15A 109.5
C14 C15 H15B 109.5
H15A C15 H15B 109.5
C14 C15 H15C 109.5
H15A C15 H15C 109.5
H15B C15 H15C 109.5
C14 C16 H16A 109.5
C14 C16 H16B 109.5
H16A C16 H16B 109.5
C14 C16 H16C 109.5
H16A C16 H16C 109.5
H16B C16 H16C 109.5
C18 C17 C22 119.0(5)
C18 C17 N2 119.9(5)
C22 C17 N2 121.1(5)
C19 C18 C17 119.0(6)
C19 C18 C23 119.9(6)
C17 C18 C23 121.1(5)
C20 C19 C18 121.9(6)
C20 C19 H19 119.0
C18 C19 H19 119.0
C19 C20 C21 119.5(6)
C19 C20 H20 120.2
C21 C20 H20 120.2
C20 C21 C22 121.8(7)
C20 C21 H21 119.1
C22 C21 H21 119.1
C21 C22 C17 118.7(6)
C21 C22 C26 120.5(6)
C17 C22 C26 120.7(5)
C18 C23 C24 111.4(5)
C18 C23 C25 111.3(5)
C24 C23 C25 110.9(5)
C18 C23 H23 107.7
C24 C23 H23 107.7
C25 C23 H23 107.7
C23 C24 H24A 109.5
C23 C24 H24B 109.5
H24A C24 H24B 109.5
C23 C24 H24C 109.5
H24A C24 H24C 109.5
H24B C24 H24C 109.5
C23 C25 H25A 109.5
C23 C25 H25B 109.5
H25A C25 H25B 109.5
C23 C25 H25C 109.5
H25A C25 H25C 109.5
H25B C25 H25C 109.5
C22 C26 C27 111.3(6)
C22 C26 C28 112.5(6)
C27 C26 C28 110.5(6)
C22 C26 H26 107.4
C27 C26 H26 107.4
C28 C26 H26 107.4
C26 C27 H27A 109.5
C26 C27 H27B 109.5
H27A C27 H27B 109.5
C26 C27 H27C 109.5
H27A C27 H27C 109.5
H27B C27 H27C 109.5
C26 C28 H28A 109.5
C26 C28 H28B 109.5
H28A C28 H28B 109.5
C26 C28 H28C 109.5
H28A C28 H28C 109.5
H28B C28 H28C 109.5
C34 C29 C30 119.1(5)
C34 C29 N3 122.1(5)
C30 C29 N3 118.8(5)
C31 C30 C29 119.2(6)
C31 C30 C40 119.3(6)
C29 C30 C40 121.4(6)
C32 C31 C30 121.0(6)
C32 C31 H31 119.5
C30 C31 H31 119.5
C31 C32 C33 119.4(6)
C31 C32 H32 120.3
C33 C32 H32 120.3
C32 C33 C34 121.9(6)
C32 C33 H33 119.0
C34 C33 H33 119.0
C33 C34 C29 119.1(6)
C33 C34 C35 118.1(6)
C29 C34 C35 122.8(5)
C34 C35 C37 110.8(5)
C34 C35 C36 113.2(5)
C37 C35 C36 109.1(5)
C34 C35 H35 107.9
C37 C35 H35 107.9
C36 C35 H35 107.9
C35 C36 H36A 109.5
C35 C36 H36B 109.5
H36A C36 H36B 109.5
C35 C36 H36C 109.5
H36A C36 H36C 109.5
H36B C36 H36C 109.5
C35 C37 H37A 109.5
C35 C37 H37B 109.5
H37A C37 H37B 109.5
C35 C37 H37C 109.5
H37A C37 H37C 109.5
H37B C37 H37C 109.5
C40 C38 H38A 109.5
C40 C38 H38B 109.5
H38A C38 H38B 109.5
C40 C38 H38C 109.5
H38A C38 H38C 109.5
H38B C38 H38C 109.5
C40 C39 H39A 109.5
C40 C39 H39B 109.5
H39A C39 H39B 109.5
C40 C39 H39C 109.5
H39A C39 H39C 109.5
H39B C39 H39C 109.5
C38 C40 C30 115.2(6)
C38 C40 C39 110.3(6)
C30 C40 C39 110.1(5)
C38 C40 H40 106.9
C30 C40 H40 106.9
C39 C40 H40 106.9
C46 C41 C42 119.9(5)
C46 C41 N4 120.1(5)
C42 C41 N4 120.1(5)
C43 C42 C41 119.1(6)
C43 C42 C47 119.9(6)
C41 C42 C47 121.0(5)
C44 C43 C42 121.4(7)
C44 C43 H43 119.3
C42 C43 H43 119.3
C45 C44 C43 119.6(6)
C45 C44 H44 120.2
C43 C44 H44 120.2
C44 C45 C46 121.4(7)
C44 C45 H45 119.3
C46 C45 H45 119.3
C45 C46 C41 118.7(6)
C45 C46 C50 120.2(6)
C41 C46 C50 121.2(5)
C42 C47 C49 110.9(5)
C42 C47 C48 113.2(6)
C49 C47 C48 111.3(6)
C42 C47 H47 107.0
C49 C47 H47 107.0
C48 C47 H47 107.0
C47 C48 H48A 109.5
C47 C48 H48B 109.5
H48A C48 H48B 109.5
C47 C48 H48C 109.5
H48A C48 H48C 109.5
H48B C48 H48C 109.5
C47 C49 H49A 109.5
C47 C49 H49B 109.5
H49A C49 H49B 109.5
C47 C49 H49C 109.5
H49A C49 H49C 109.5
H49B C49 H49C 109.5
C46 C50 C52 111.8(6)
C46 C50 C51 111.9(6)
C52 C50 C51 110.7(5)
C46 C50 H50 107.4
C52 C50 H50 107.4
C51 C50 H50 107.4
C50 C51 H51A 109.5
C50 C51 H51B 109.5
H51A C51 H51B 109.5
C50 C51 H51C 109.5
H51A C51 H51C 109.5
H51B C51 H51C 109.5
C50 C52 H52A 109.5
C50 C52 H52B 109.5
H52A C52 H52B 109.5
C50 C52 H52C 109.5
H52A C52 H52C 109.5
H52B C52 H52C 109.5
O1 C53 C54 104.9(6)
O1 C53 H53A 110.8
C54 C53 H53A 110.8
O1 C53 H53B 110.8
C54 C53 H53B 110.8
H53A C53 H53B 108.8
C55 C54 C53 105.6(7)
C55 C54 H54A 110.6
C53 C54 H54A 110.6
C55 C54 H54B 110.6
C53 C54 H54B 110.6
H54A C54 H54B 108.7
C54 C55 C56 102.8(6)
C54 C55 H55A 111.2
C56 C55 H55A 111.2
C54 C55 H55B 111.2
C56 C55 H55B 111.2
H55A C55 H55B 109.1
O1 C56 C55 106.0(6)
O1 C56 H56A 110.5
C55 C56 H56A 110.5
O1 C56 H56B 110.5
C55 C56 H56B 110.5
H56A C56 H56B 108.7
O2 C57 C58 104.0(6)
O2 C57 H57A 111.0
C58 C57 H57A 111.0
O2 C57 H57B 111.0
C58 C57 H57B 111.0
H57A C57 H57B 109.0
C57 C58 C59 103.9(6)
C57 C58 H58A 111.0
C59 C58 H58A 111.0
C57 C58 H58B 111.0
C59 C58 H58B 111.0
H58A C58 H58B 109.0
C60 C59 C58 105.1(6)
C60 C59 H59A 110.7
C58 C59 H59A 110.7
C60 C59 H59B 110.7
C58 C59 H59B 110.7
H59A C59 H59B 108.8
O2 C60 C59 104.8(5)
O2 C60 H60A 110.8
C59 C60 H60A 110.8
O2 C60 H60B 110.8
C59 C60 H60B 110.8
H60A C60 H60B 108.9
O3 C61 C62 105.5(5)
O3 C61 H61A 110.6
C62 C61 H61A 110.6
O3 C61 H61B 110.6
C62 C61 H61B 110.6
H61A C61 H61B 108.8
C63 C62 C61 107.5(7)
C63 C62 H62A 110.2
C61 C62 H62A 110.2
C63 C62 H62B 110.2
C61 C62 H62B 110.2
H62A C62 H62B 108.5
C62 C63 C64 111.0(7)
C62 C63 H63A 109.4
C64 C63 H63A 109.4
C62 C63 H63B 109.4
C64 C63 H63B 109.4
H63A C63 H63B 108.0
C63 C64 O3 105.1(6)
C63 C64 H64A 110.7
O3 C64 H64A 110.7
C63 C64 H64B 110.7
O3 C64 H64B 110.7
H64A C64 H64B 108.8
O4 C65 C66 106.4(5)
O4 C65 H65A 110.4
C66 C65 H65A 110.4
O4 C65 H65B 110.4
C66 C65 H65B 110.4
H65A C65 H65B 108.6
C65 C66 C67 103.1(6)
C65 C66 H66A 111.1
C67 C66 H66A 111.1
C65 C66 H66B 111.1
C67 C66 H66B 111.1
H66A C66 H66B 109.1
C68 C67 C66 101.3(5)
C68 C67 H67A 111.5
C66 C67 H67A 111.5
C68 C67 H67B 111.5
C66 C67 H67B 111.5
H67A C67 H67B 109.3
O4 C68 C67 105.2(5)
O4 C68 H68A 110.7
C67 C68 H68A 110.7
O4 C68 H68B 110.7
C67 C68 H68B 110.7
H68A C68 H68B 108.8
C69 O5 C72 112.8(16)
O5 C69 C70 105.8(12)
O5 C69 H69A 110.6
C70 C69 H69A 110.6
O5 C69 H69B 110.6
C70 C69 H69B 110.6
H69A C69 H69B 108.7
C69 C70 C71 103.3(9)
C69 C70 H70A 111.1
C71 C70 H70A 111.1
C69 C70 H70B 111.1
C71 C70 H70B 111.1
H70A C70 H70B 109.1
C72 C71 C70 103.8(10)
C72 C71 H71A 111.0
C70 C71 H71A 111.0
C72 C71 H71B 111.0
C70 C71 H71B 111.0
H71A C71 H71B 109.0
O5 C72 C71 103.0(13)
O5 C72 H72A 111.2
C71 C72 H72A 111.2
O5 C72 H72B 111.2
C71 C72 H72B 111.2
H72A C72 H72B 109.1
C74 C73 H73A 109.5
C74 C73 H73B 109.5
H73A C73 H73B 109.5
C74 C73 H73C 109.5
H73A C73 H73C 109.5
H73B C73 H73C 109.5
C75 C74 C73 132.6(16)
C75 C74 H74A 104.1
C73 C74 H74A 104.1
C75 C74 H74B 104.1
C73 C74 H74B 104.1
H74A C74 H74B 105.5
C74 C75 C76 131.3(16)
C74 C75 H75A 104.4
C76 C75 H75A 104.4
C74 C75 H75B 104.4
C76 C75 H75B 104.4
H75A C75 H75B 105.6
C77 C76 C75 135(2)
C77 C76 H76A 103.5
C75 C76 H76A 103.5
C77 C76 H76B 103.5
C75 C76 H76B 103.5
H76A C76 H76B 105.3
C76 C77 H77A 109.5
C76 C77 H77B 109.5
H77A C77 H77B 109.5
C76 C77 H77C 109.5
H77A C77 H77C 109.5
H77B C77 H77C 109.5

loop_
_geom_bond_atom_site_label_1
_geom_bond_atom_site_label_2
_geom_bond_distance
Yb1 N2 2.209(5)
Yb1 N1 2.235(5)
Yb1 O2 2.316(4)
Yb1 O1 2.345(4)
Yb1 Cl1 2.6723(15)
Yb1 Cl2 2.7253(15)
Yb1 C1 3.020(6)
Yb1 C2 3.022(6)
Yb1 Yb2 4.2617(8)
Yb2 N4 2.197(5)
Yb2 N3 2.240(5)
Yb2 O3 2.328(4)
Yb2 O4 2.346(4)
Yb2 Cl2 2.6971(15)
Yb2 Cl1 2.7139(15)
Yb2 C4 3.037(6)
Yb2 C3 3.042(6)
O1 C53 1.445(8)
O1 C56 1.457(7)
O2 C60 1.456(7)
O2 C57 1.456(7)
O3 C61 1.464(7)
O3 C64 1.468(7)
O4 C68 1.470(7)
O4 C65 1.470(7)
N1 C1 1.398(7)
N1 C5 1.448(8)
N2 C2 1.416(7)
N2 C17 1.430(7)
N3 C3 1.403(7)
N3 C29 1.440(7)
N4 C4 1.416(7)
N4 C41 1.436(7)
C1 C2 1.347(8)
C1 H1 0.9300
C2 H2 0.9300
C3 C4 1.340(8)
C3 H3 0.9300
C4 H4 0.9300
C5 C10 1.408(10)
C5 C6 1.416(9)
C6 C7 1.394(10)
C6 C14 1.524(11)
C7 C8 1.371(13)
C7 H7 0.9300
C8 C9 1.368(12)
C8 H8 0.9300
C9 C10 1.432(10)
C9 H9 0.9300
C10 C11 1.516(11)
C11 C12 1.526(11)
C11 C13 1.533(10)
C11 H11 0.9800
C12 H12A 0.9600
C12 H12B 0.9600
C12 H12C 0.9600
C13 H13A 0.9600
C13 H13B 0.9600
C13 H13C 0.9600
C14 C16 1.532(12)
C14 C15 1.561(11)
C14 H14 0.9800
C15 H15A 0.9600
C15 H15B 0.9600
C15 H15C 0.9600
C16 H16A 0.9600
C16 H16B 0.9600
C16 H16C 0.9600
C17 C18 1.418(8)
C17 C22 1.421(9)
C18 C19 1.401(9)
C18 C23 1.514(9)
C19 C20 1.365(10)
C19 H19 0.9300
C20 C21 1.373(10)
C20 H20 0.9300
C21 C22 1.404(9)
C21 H21 0.9300
C22 C26 1.504(9)
C23 C24 1.526(8)
C23 C25 1.529(9)
C23 H23 0.9800
C24 H24A 0.9600
C24 H24B 0.9600
C24 H24C 0.9600
C25 H25A 0.9600
C25 H25B 0.9600
C25 H25C 0.9600
C26 C27 1.529(9)
C26 C28 1.543(10)
C26 H26 0.9800
C27 H27A 0.9600
C27 H27B 0.9600
C27 H27C 0.9600
C28 H28A 0.9600
C28 H28B 0.9600
C28 H28C 0.9600
C29 C34 1.415(8)
C29 C30 1.420(8)
C30 C31 1.410(9)
C30 C40 1.515(9)
C31 C32 1.382(10)
C31 H31 0.9300
C32 C33 1.384(10)
C32 H32 0.9300
C33 C34 1.394(9)
C33 H33 0.9300
C34 C35 1.520(9)
C35 C37 1.541(9)
C35 C36 1.543(8)
C35 H35 0.9800
C36 H36A 0.9600
C36 H36B 0.9600
C36 H36C 0.9600
C37 H37A 0.9600
C37 H37B 0.9600
C37 H37C 0.9600
C38 C40 1.515(10)
C38 H38A 0.9600
C38 H38B 0.9600
C38 H38C 0.9600
C39 C40 1.529(10)
C39 H39A 0.9600
C39 H39B 0.9600
C39 H39C 0.9600
C40 H40 0.9800
C41 C46 1.410(8)
C41 C42 1.412(8)
C42 C43 1.393(9)
C42 C47 1.513(9)
C43 C44 1.380(10)
C43 H43 0.9300
C44 C45 1.380(11)
C44 H44 0.9300
C45 C46 1.402(9)
C45 H45 0.9300
C46 C50 1.508(9)
C47 C49 1.526(9)
C47 C48 1.527(9)
C47 H47 0.9800
C48 H48A 0.9600
C48 H48B 0.9600
C48 H48C 0.9600
C49 H49A 0.9600
C49 H49B 0.9600
C49 H49C 0.9600
C50 C52 1.531(9)
C50 C51 1.532(9)
C50 H50 0.9800
C51 H51A 0.9600
C51 H51B 0.9600
C51 H51C 0.9600
C52 H52A 0.9600
C52 H52B 0.9600
C52 H52C 0.9600
C53 C54 1.517(10)
C53 H53A 0.9700
C53 H53B 0.9700
C54 C55 1.447(12)
C54 H54A 0.9700
C54 H54B 0.9700
C55 C56 1.498(9)
C55 H55A 0.9700
C55 H55B 0.9700
C56 H56A 0.9700
C56 H56B 0.9700
C57 C58 1.480(9)
C57 H57A 0.9700
C57 H57B 0.9700
C58 C59 1.535(10)
C58 H58A 0.9700
C58 H58B 0.9700
C59 C60 1.521(9)
C59 H59A 0.9700
C59 H59B 0.9700
C60 H60A 0.9700
C60 H60B 0.9700
C61 C62 1.505(9)
C61 H61A 0.9700
C61 H61B 0.9700
C62 C63 1.387(11)
C62 H62A 0.9700
C62 H62B 0.9700
C63 C64 1.451(11)
C63 H63A 0.9700
C63 H63B 0.9700
C64 H64A 0.9700
C64 H64B 0.9700
C65 C66 1.481(10)
C65 H65A 0.9700
C65 H65B 0.9700
C66 C67 1.521(9)
C66 H66A 0.9700
C66 H66B 0.9700
C67 C68 1.518(9)
C67 H67A 0.9700
C67 H67B 0.9700
C68 H68A 0.9700
C68 H68B 0.9700
O5 C69 1.28(2)
O5 C72 1.403(18)
C69 C70 1.423(17)
C69 H69A 0.9700
C69 H69B 0.9700
C70 C71 1.497(16)
C70 H70A 0.9700
C70 H70B 0.9700
C71 C72 1.480(15)
C71 H71A 0.9700
C71 H71B 0.9700
C72 H72A 0.9700
C72 H72B 0.9700
C73 C74 1.429(16)
C73 H73A 0.9600
C73 H73B 0.9600
C73 H73C 0.9600
C74 C75 1.253(17)
C74 H74A 0.9700
C74 H74B 0.9700
C75 C76 1.474(17)
C75 H75A 0.9700
C75 H75B 0.9700
C76 C77 1.26(2)
C76 H76A 0.9700
C76 H76B 0.9700
C77 H77A 0.9600
C77 H77B 0.9600
C77 H77C 0.9600
